data_7704550
loop_
_publ_author_name
'Watanabe, Lara K.'
'Wrixon, Justin D.'
'Ahmed, Zeinab S.'
'Hayward, John J.'
'Abbasi, Parisa'
'Pilkington, Melanie'
'Macdonald, Charles L. B.'
'Rawson, Jeremy M.'

_publ_section_title
;
 Oxidative addition of tetrathiocins to palladium(0) and platinum(0): a
 route to dithiolate coordination complexes.
;
_journal_issue 26
_journal_name_full 'Dalton transactions (Cambridge, England : 2003)'
_journal_page_first 9086
_journal_page_last 9093
_journal_paper_doi 10.1039/d0dt01678k
_journal_volume 49
_journal_year 2020
_chemical_formula_moiety 'C40 H42 Na O5 P2 Pt S2, C24 H20 B, 2(C H2 Cl2)'
_chemical_formula_sum 'C66 H66 B Cl4 Na O5 P2 Pt S2'
_chemical_formula_weight 1435.93
_space_group_crystal_system triclinic
_space_group_IT_number 2
_space_group_name_Hall '-P 1'
_space_group_name_H-M_alt 'P -1'
_atom_sites_solution_hydrogens geom
_audit_creation_date 2019-09-06
_audit_creation_method
;
Olex2 1.2
(compiled May 18 2018 14:05:52 for OlexSys, GUI svn.r5506)
;
_audit_update_record
;
2019-12-13 deposited with the CCDC.	2020-05-25 downloaded from the CCDC.
;
_cell_angle_alpha 80.747(4)
_cell_angle_beta 78.054(2)
_cell_angle_gamma 66.431(3)
_cell_formula_units_Z 2
_cell_length_a 13.0406(8)
_cell_length_b 16.0671(16)
_cell_length_c 16.7995(11)
_cell_measurement_reflns_used 9432
_cell_measurement_temperature 150(2)
_cell_measurement_theta_max 27.532
_cell_measurement_theta_min 3.146
_cell_volume 3144.4(4)
_computing_cell_refinement 'SAINT V8.38A (?, 2016)'
_computing_data_reduction 'SAINT V8.38A (?, 2016)'
_computing_molecular_graphics 'Olex2 (Dolomanov et al., 2009)'
_computing_publication_material 'Olex2 (Dolomanov et al., 2009)'
_computing_structure_refinement 'ShelXL (Sheldrick, 2015)'
_computing_structure_solution 'SHELXT 2014/5 (Sheldrick, 2014)'
_diffrn_ambient_temperature 149.99
_diffrn_measured_fraction_theta_full 0.983
_diffrn_measured_fraction_theta_max 0.970
_diffrn_measurement_device_type 'Bruker APEX-II CCD'
_diffrn_measurement_method '\f and \w scans'
_diffrn_radiation_type MoK\a
_diffrn_radiation_wavelength 0.71073
_diffrn_reflns_av_R_equivalents 0.0250
_diffrn_reflns_av_unetI/netI 0.0330
_diffrn_reflns_Laue_measured_fraction_full 0.983
_diffrn_reflns_Laue_measured_fraction_max 0.970
_diffrn_reflns_limit_h_max 16
_diffrn_reflns_limit_h_min -12
_diffrn_reflns_limit_k_max 20
_diffrn_reflns_limit_k_min -20
_diffrn_reflns_limit_l_max 21
_diffrn_reflns_limit_l_min -21
_diffrn_reflns_number 37422
_diffrn_reflns_point_group_measured_fraction_full 0.983
_diffrn_reflns_point_group_measured_fraction_max 0.970
_diffrn_reflns_theta_full 25.242
_diffrn_reflns_theta_max 27.530
_diffrn_reflns_theta_min 2.941
_diffrn_standards_number 0
_exptl_absorpt_coefficient_mu 2.575
_exptl_absorpt_correction_T_max 0.7456
_exptl_absorpt_correction_T_min 0.6014
_exptl_absorpt_correction_type multi-scan
_exptl_absorpt_process_details
;
SADABS-2016/2 (Bruker,2016) was used for absorption correction.
wR2(int) was 0.0644 before and 0.0409 after correction.
The Ratio of minimum to maximum transmission is 0.8066.
The \l/2 correction factor is Not present.
;
_exptl_crystal_colour yellow
_exptl_crystal_density_diffrn 1.517
_exptl_crystal_description block
_exptl_crystal_F_000 1452
_exptl_crystal_size_max 0.237
_exptl_crystal_size_mid 0.228
_exptl_crystal_size_min 0.118
_refine_diff_density_max 2.209
_refine_diff_density_min -1.181
_refine_diff_density_rms 0.115
_refine_ls_extinction_method none
_refine_ls_goodness_of_fit_ref 1.131
_refine_ls_hydrogen_treatment constr
_refine_ls_matrix_type full
_refine_ls_number_parameters 762
_refine_ls_number_reflns 14041
_refine_ls_number_restraints 39
_refine_ls_restrained_S_all 1.133
_refine_ls_R_factor_all 0.0416
_refine_ls_R_factor_gt 0.0319
_refine_ls_shift/su_max 0.003
_refine_ls_shift/su_mean 0.000
_refine_ls_structure_factor_coef Fsqd
_refine_ls_weighting_details 'w=1/[\s^2^(Fo^2^)+(0.0193P)^2^+6.3009P] where P=(Fo^2^+2Fc^2^)/3'
_refine_ls_weighting_scheme calc
_refine_ls_wR_factor_gt 0.0658
_refine_ls_wR_factor_ref 0.0712
_reflns_Friedel_coverage 0.000
_reflns_number_gt 12356
_reflns_number_total 14041
_reflns_threshold_expression 'I > 2\s(I)'
_cod_data_source_file d0dt01678k2.cif
_cod_data_source_block lw088_1_p1
_cod_depositor_comments 'Adding full bibliography for 7704546--7704563.cif.'
_cod_database_code 7704550
_shelx_shelxl_version_number 2018/1
_shelx_space_group_comment
;
The symmetry employed for this shelxl refinement is uniquely defined
by the following loop, which should always be used as a source of
symmetry information in preference to the above space-group names.
They are only intended as comments.
;
_olex2_refinement_description
;
1. Fixed Uiso
 At 1.2 times of:
  All C(H) groups, All C(H,H) groups, All C(H,H,H,H) groups
2. Restrained distances
 O2-C9 \\sim O2A-C9A \\sim O3-C10 \\sim O3-C10A \\sim O3-C11 \\sim O3A-C11A
\\sim O4-C12 \\sim O4-C12A
 with sigma of 0.02
 C11-C12 \\sim C11A-C12A \\sim C9-C10 \\sim C9A-C10A \\sim C11-C12 \\sim
C11A-C12A
 with sigma of 0.02
 C65-Cl2 \\sim C65-Cl2A
 with sigma of 0.02
3. Rigid bond restraints
 C41, C42, C43, C44, C45, C46
 with sigma for 1-2 distances of 0.01 and sigma for 1-3 distances of 0.01
4. Uiso/Uaniso restraints and constraints
Uanis(C9) = Uanis(C9A)
Uanis(C10) = Uanis(C10A)
Uanis(C11) = Uanis(C11A)
Uanis(C12) = Uanis(C12A)
Uanis(C8) = Uanis(C8A)
Uanis(Cl2) = Uanis(Cl2A)
Uanis(C65) = Uanis(C65A)
Uanis(C9) = Uanis(C9A) = Uanis(C10) = Uanis(C10A)
Uanis(O2) = Uanis(O2A)
Uanis(O3) = Uanis(O3A)
5. Others
 Sof(H7BC)=Sof(H7BD)=Sof(C8A)=Sof(H8AA)=Sof(H8AB)=Sof(O2A)=Sof(C9A)=Sof(H9AA)=
 Sof(H9AB)=Sof(C10A)=Sof(H10C)=Sof(H10D)=Sof(O3A)=Sof(C11A)=Sof(H11C)=Sof(H11D)=
 Sof(C12A)=Sof(H12C)=Sof(H12D)=1-FVAR(1)
 Sof(H7AA)=Sof(H7AB)=Sof(C8)=Sof(H8A)=Sof(H8B)=Sof(O2)=Sof(C9)=Sof(H9A)=
 Sof(H9B)=Sof(C10)=Sof(H10A)=Sof(H10B)=Sof(O3)=Sof(C11)=Sof(H11A)=Sof(H11B)=
 Sof(C12)=Sof(H12A)=Sof(H12B)=FVAR(1)
 Sof(C65A)=Sof(H65C)=Sof(H65D)=Sof(Cl2A)=1-FVAR(2)
 Sof(C65)=Sof(H65A)=Sof(H65B)=Sof(Cl2)=FVAR(2)
6.a Secondary CH2 refined with riding coordinates:
 C7(H7AA,H7AB), C7(H7BC,H7BD), C8(H8A,H8B), C9(H9A,H9B), C10(H10A,H10B),
 C11(H11A,H11B), C12(H12A,H12B), C8A(H8AA,H8AB), C9A(H9AA,H9AB), C10A(H10C,
 H10D), C11A(H11C,H11D), C12A(H12C,H12D), C13(H13A,H13B), C14(H14A,H14B),
 C15(H15A,H15B), C16(H16A,H16B), C65(H65A,H65B), C65A(H65C,H65D), C66(H66A,H66B)
6.b Aromatic/amide H refined with riding coordinates:
 C2(H2), C5(H5), C18(H18), C19(H19), C20(H20), C21(H21), C22(H22), C24(H24),
 C25(H25), C26(H26), C27(H27), C28(H28), C30(H30), C31(H31), C32(H32), C33(H33),
  C34(H34), C36(H36), C37(H37), C38(H38), C39(H39), C40(H40), C42(H42),
 C43(H43), C44(H44), C45(H45), C46(H46), C48(H48), C49(H49), C50(H50), C51(H51),
  C52(H52), C54(H54), C55(H55), C56(H56), C57(H57), C58(H58), C60(H60),
 C61(H61), C62(H62), C63(H63), C64(H64)
;
_olex2_submission_special_instructions 'No special instructions were received'

loop_
_space_group_symop_operation_xyz
'x, y, z'
'-x, -y, -z'

loop_
_atom_site_label
_atom_site_type_symbol
_atom_site_fract_x
_atom_site_fract_y
_atom_site_fract_z
_atom_site_U_iso_or_equiv
_atom_site_adp_type
_atom_site_occupancy
_atom_site_site_symmetry_order
_atom_site_calc_flag
_atom_site_refinement_flags_posn
_atom_site_refinement_flags_adp
_atom_site_refinement_flags_occupancy
_atom_site_disorder_assembly
_atom_site_disorder_group
Pt1 Pt 0.40198(2) 0.37853(2) 0.82420(2) 0.01684(4) Uani 1 1 d . . . . .
S1 S 0.27946(7) 0.30408(5) 0.87258(5) 0.02293(17) Uani 1 1 d . . . . .
S2 S 0.53738(6) 0.26296(5) 0.89167(5) 0.01976(16) Uani 1 1 d . . . . .
P1 P 0.26812(7) 0.49465(5) 0.76270(5) 0.01726(16) Uani 1 1 d . . . . .
P2 P 0.51425(7) 0.45882(5) 0.77905(5) 0.01758(16) Uani 1 1 d . . . . .
Na1 Na 0.40303(12) -0.08245(10) 1.18539(9) 0.0333(3) Uani 1 1 d . . . . .
O1 O 0.2997(2) 0.03604(17) 1.09377(17) 0.0372(7) Uani 1 1 d . . . . .
O5 O 0.50271(19) 0.00944(14) 1.11590(14) 0.0235(5) Uani 1 1 d . . . . .
C1 C 0.3512(3) 0.2159(2) 0.9423(2) 0.0203(6) Uani 1 1 d . . . . .
C2 C 0.2956(3) 0.1604(2) 0.9887(2) 0.0234(7) Uani 1 1 d . . . . .
H2 H 0.221812 0.169334 0.980655 0.028 Uiso 1 1 calc R . . . .
C3 C 0.3483(3) 0.0929(2) 1.0460(2) 0.0242(7) Uani 1 1 d . . . . .
C4 C 0.4574(3) 0.0789(2) 1.0579(2) 0.0210(6) Uani 1 1 d . . . . .
C5 C 0.5128(3) 0.1315(2) 1.01140(19) 0.0189(6) Uani 1 1 d . . . . .
H5 H 0.587129 0.121505 1.019077 0.023 Uiso 1 1 calc R . . . .
C6 C 0.4605(3) 0.20009(19) 0.95232(18) 0.0162(6) Uani 1 1 d . . . . .
C7 C 0.1800(3) 0.0632(2) 1.1030(2) 0.0281(7) Uani 1 1 d . . . . .
H7AA H 0.157751 0.062007 1.050425 0.034 Uiso 0.579(3) 1 calc R . P A 1
H7AB H 0.141773 0.126048 1.119914 0.034 Uiso 0.579(3) 1 calc R . P A 1
H7BC H 0.159248 0.047123 1.055762 0.034 Uiso 0.421(3) 1 calc R . P A 2
H7BD H 0.142286 0.129955 1.106037 0.034 Uiso 0.421(3) 1 calc R . P A 2
C8 C 0.1472(18) 0.0007(13) 1.1643(7) 0.024(2) Uani 0.579(3) 1 d . . P A 1
H8A H 0.169861 -0.059000 1.142677 0.029 Uiso 0.579(3) 1 calc R . P A 1
H8B H 0.064207 0.025256 1.182207 0.029 Uiso 0.579(3) 1 calc R . P A 1
O2 O 0.2081(4) -0.0090(3) 1.2338(2) 0.0290(7) Uani 0.579(3) 1 d D . P A 1
C9 C 0.1696(6) -0.0527(5) 1.3080(4) 0.0402(9) Uani 0.579(3) 1 d D . P A 1
H9A H 0.177033 -0.114520 1.299253 0.048 Uiso 0.579(3) 1 calc R . P A 1
H9B H 0.089087 -0.016897 1.328195 0.048 Uiso 0.579(3) 1 calc R . P A 1
C10 C 0.2426(6) -0.0582(5) 1.3677(4) 0.0402(9) Uani 0.579(3) 1 d D . P A 1
H10A H 0.234854 0.003867 1.375868 0.048 Uiso 0.579(3) 1 calc R . P A 1
H10B H 0.218823 -0.087067 1.421029 0.048 Uiso 0.579(3) 1 calc R . P A 1
O3 O 0.3577(4) -0.1109(3) 1.3369(3) 0.0318(10) Uani 0.579(3) 1 d D . P A 1
C11 C 0.4373(8) -0.1087(6) 1.3832(4) 0.0447(19) Uani 0.579(3) 1 d D . P A 1
H11A H 0.442782 -0.153343 1.431687 0.054 Uiso 0.579(3) 1 calc R . P A 1
H11B H 0.412289 -0.047253 1.401976 0.054 Uiso 0.579(3) 1 calc R . P A 1
C12 C 0.5489(7) -0.1315(5) 1.3299(5) 0.042(2) Uani 0.579(3) 1 d D . P A 1
H12A H 0.607860 -0.129706 1.357659 0.051 Uiso 0.579(3) 1 calc R . P A 1
H12B H 0.574905 -0.191071 1.307245 0.051 Uiso 0.579(3) 1 calc R . P A 1
C8A C 0.141(3) 0.0105(19) 1.1860(12) 0.024(2) Uani 0.421(3) 1 d . . P A 2
H8AA H 0.149781 0.034050 1.234177 0.029 Uiso 0.421(3) 1 calc R . P A 2
H8AB H 0.060767 0.018804 1.190380 0.029 Uiso 0.421(3) 1 calc R . P A 2
O2A O 0.2113(5) -0.0813(4) 1.1819(3) 0.0290(7) Uani 0.421(3) 1 d D . P A 2
C9A C 0.1866(9) -0.1360(6) 1.2538(5) 0.0402(9) Uani 0.421(3) 1 d D . P A 2
H9AA H 0.231696 -0.201064 1.245587 0.048 Uiso 0.421(3) 1 calc R . P A 2
H9AB H 0.105475 -0.126647 1.262019 0.048 Uiso 0.421(3) 1 calc R . P A 2
C10A C 0.2120(8) -0.1139(7) 1.3288(5) 0.0402(9) Uani 0.421(3) 1 d D . P A 2
H10C H 0.165692 -0.049462 1.339163 0.048 Uiso 0.421(3) 1 calc R . P A 2
H10D H 0.194237 -0.153262 1.376856 0.048 Uiso 0.421(3) 1 calc R . P A 2
O3A O 0.3292(6) -0.1293(5) 1.3153(4) 0.0318(10) Uani 0.421(3) 1 d D . P A 2
C11A C 0.3677(11) -0.1018(8) 1.3765(6) 0.0447(19) Uani 0.421(3) 1 d D . P A 2
H11C H 0.364114 -0.141331 1.427808 0.054 Uiso 0.421(3) 1 calc R . P A 2
H11D H 0.318843 -0.038100 1.387590 0.054 Uiso 0.421(3) 1 calc R . P A 2
C12A C 0.4876(11) -0.1097(8) 1.3462(7) 0.042(2) Uani 0.421(3) 1 d D . P A 2
H12C H 0.514185 -0.093035 1.390152 0.051 Uiso 0.421(3) 1 calc R . P A 2
H12D H 0.534361 -0.174688 1.338661 0.051 Uiso 0.421(3) 1 calc R . P A 2
O4 O 0.5130(4) -0.0552(2) 1.26901(19) 0.0663(11) Uani 1 1 d D . . . .
C13 C 0.6165(5) -0.0614(3) 1.2187(4) 0.0643(17) Uani 1 1 d . . . . .
H13A H 0.653350 -0.121128 1.195386 0.077 Uiso 1 1 calc R . . . .
H13B H 0.668385 -0.055455 1.250944 0.077 Uiso 1 1 calc R . . . .
C14 C 0.5909(4) 0.0141(3) 1.1517(3) 0.0393(10) Uani 1 1 d . . . . .
H14A H 0.565593 0.073849 1.173973 0.047 Uiso 1 1 calc R . . . .
H14B H 0.659362 0.006585 1.110192 0.047 Uiso 1 1 calc R . . . .
C15 C 0.3330(3) 0.5714(2) 0.7015(2) 0.0248(7) Uani 1 1 d . . . . .
H15A H 0.366871 0.549645 0.646583 0.030 Uiso 1 1 calc R . . . .
H15B H 0.274315 0.633344 0.694880 0.030 Uiso 1 1 calc R . . . .
C16 C 0.4246(3) 0.5747(2) 0.7433(2) 0.0276(7) Uani 1 1 d . . . . .
H16A H 0.388776 0.612228 0.790295 0.033 Uiso 1 1 calc R . . . .
H16B H 0.471899 0.603207 0.704440 0.033 Uiso 1 1 calc R . . . .
C17 C 0.1498(3) 0.5611(2) 0.83466(18) 0.0209(6) Uani 1 1 d . . . . .
C18 C 0.0606(3) 0.5329(2) 0.8643(2) 0.0315(8) Uani 1 1 d . . . . .
H18 H 0.059054 0.481438 0.844424 0.038 Uiso 1 1 calc R . . . .
C19 C -0.0268(3) 0.5800(3) 0.9234(2) 0.0401(10) Uani 1 1 d . . . . .
H19 H -0.088340 0.560943 0.943470 0.048 Uiso 1 1 calc R . . . .
C20 C -0.0239(4) 0.6542(3) 0.9527(2) 0.0427(10) Uani 1 1 d . . . . .
H20 H -0.082976 0.685518 0.993743 0.051 Uiso 1 1 calc R . . . .
C21 C 0.0633(4) 0.6833(3) 0.9233(2) 0.0389(9) Uani 1 1 d . . . . .
H21 H 0.064159 0.734945 0.943290 0.047 Uiso 1 1 calc R . . . .
C22 C 0.1502(3) 0.6371(2) 0.8641(2) 0.0287(7) Uani 1 1 d . . . . .
H22 H 0.210568 0.657531 0.843606 0.034 Uiso 1 1 calc R . . . .
C23 C 0.2007(3) 0.4677(2) 0.69164(19) 0.0247(7) Uani 1 1 d . . . . .
C24 C 0.2499(3) 0.3820(3) 0.6620(2) 0.0329(8) Uani 1 1 d . . . . .
H24 H 0.317901 0.338569 0.679176 0.040 Uiso 1 1 calc R . . . .
C25 C 0.2001(4) 0.3598(3) 0.6073(2) 0.0456(10) Uani 1 1 d . . . . .
H25 H 0.234005 0.301333 0.587009 0.055 Uiso 1 1 calc R . . . .
C26 C 0.1011(4) 0.4230(4) 0.5826(3) 0.0507(12) Uani 1 1 d . . . . .
H26 H 0.066221 0.407406 0.546082 0.061 Uiso 1 1 calc R . . . .
C27 C 0.0525(4) 0.5086(3) 0.6107(3) 0.0492(11) Uani 1 1 d . . . . .
H27 H -0.015238 0.551798 0.593020 0.059 Uiso 1 1 calc R . . . .
C28 C 0.1027(3) 0.5321(3) 0.6650(2) 0.0368(9) Uani 1 1 d . . . . .
H28 H 0.070077 0.591404 0.683554 0.044 Uiso 1 1 calc R . . . .
C29 C 0.5875(3) 0.4752(2) 0.85280(19) 0.0210(6) Uani 1 1 d . . . . .
C30 C 0.6879(3) 0.4070(2) 0.8698(2) 0.0314(8) Uani 1 1 d . . . . .
H30 H 0.719214 0.353472 0.841517 0.038 Uiso 1 1 calc R . . . .
C31 C 0.7436(4) 0.4160(3) 0.9281(2) 0.0396(9) Uani 1 1 d . . . . .
H31 H 0.812804 0.368850 0.939295 0.048 Uiso 1 1 calc R . . . .
C32 C 0.6985(4) 0.4936(3) 0.9700(2) 0.0391(9) Uani 1 1 d . . . . .
H32 H 0.737020 0.500090 1.009360 0.047 Uiso 1 1 calc R . . . .
C33 C 0.5981(4) 0.5609(3) 0.9543(2) 0.0407(10) Uani 1 1 d . . . . .
H33 H 0.566533 0.613823 0.983351 0.049 Uiso 1 1 calc R . . . .
C34 C 0.5417(3) 0.5523(2) 0.8960(2) 0.0335(8) Uani 1 1 d . . . . .
H34 H 0.471884 0.599202 0.885663 0.040 Uiso 1 1 calc R . . . .
C35 C 0.6232(3) 0.4175(2) 0.69165(19) 0.0245(7) Uani 1 1 d . . . . .
C36 C 0.6972(3) 0.4614(3) 0.6598(2) 0.0358(9) Uani 1 1 d . . . . .
H36 H 0.693444 0.511317 0.685540 0.043 Uiso 1 1 calc R . . . .
C37 C 0.7765(3) 0.4330(3) 0.5908(3) 0.0440(10) Uani 1 1 d . . . . .
H37 H 0.826920 0.463421 0.569497 0.053 Uiso 1 1 calc R . . . .
C38 C 0.7827(4) 0.3607(4) 0.5530(3) 0.0591(14) Uani 1 1 d . . . . .
H38 H 0.836171 0.342032 0.505077 0.071 Uiso 1 1 calc R . . . .
C39 C 0.7113(6) 0.3161(5) 0.5851(3) 0.088(2) Uani 1 1 d . . . . .
H39 H 0.716460 0.265450 0.559812 0.105 Uiso 1 1 calc R . . . .
C40 C 0.6310(5) 0.3443(4) 0.6544(3) 0.0598(15) Uani 1 1 d . . . . .
H40 H 0.581541 0.313060 0.675967 0.072 Uiso 1 1 calc R . . . .
C41 C 0.6293(3) 0.1841(2) 0.3615(2) 0.0299(8) Uani 1 1 d . U . . .
C42 C 0.6220(4) 0.2452(2) 0.4150(2) 0.0417(10) Uani 1 1 d . U . . .
H42 H 0.690178 0.244150 0.427775 0.050 Uiso 1 1 calc R . . . .
C43 C 0.5191(5) 0.3077(3) 0.4504(3) 0.0666(16) Uani 1 1 d . U . . .
H43 H 0.517972 0.347552 0.486973 0.080 Uiso 1 1 calc R . . . .
C44 C 0.4186(5) 0.3114(4) 0.4318(3) 0.079(2) Uani 1 1 d . U . . .
H44 H 0.348113 0.354195 0.455103 0.095 Uiso 1 1 calc R . . . .
C45 C 0.4221(4) 0.2523(4) 0.3792(3) 0.0669(15) Uani 1 1 d . U . . .
H45 H 0.353563 0.253977 0.366472 0.080 Uiso 1 1 calc R . . . .
C46 C 0.5258(3) 0.1902(3) 0.3447(3) 0.0461(10) Uani 1 1 d . U . . .
H46 H 0.526126 0.150572 0.308262 0.055 Uiso 1 1 calc R . . . .
C47 C 0.7596(3) 0.1097(2) 0.22316(19) 0.0211(6) Uani 1 1 d . . . . .
C48 C 0.6983(3) 0.1884(2) 0.1768(2) 0.0268(7) Uani 1 1 d . . . . .
H48 H 0.641407 0.237480 0.204910 0.032 Uiso 1 1 calc R . . . .
C49 C 0.7168(3) 0.1983(3) 0.0914(2) 0.0312(8) Uani 1 1 d . . . . .
H49 H 0.672657 0.252940 0.063162 0.037 Uiso 1 1 calc R . . . .
C50 C 0.7990(3) 0.1287(3) 0.0480(2) 0.0332(8) Uani 1 1 d . . . . .
H50 H 0.813429 0.135241 -0.009963 0.040 Uiso 1 1 calc R . . . .
C51 C 0.8600(3) 0.0492(3) 0.0913(2) 0.0334(8) Uani 1 1 d . . . . .
H51 H 0.916172 0.000278 0.062510 0.040 Uiso 1 1 calc R . . . .
C52 C 0.8399(3) 0.0400(2) 0.1767(2) 0.0268(7) Uani 1 1 d . . . . .
H52 H 0.882407 -0.015845 0.204363 0.032 Uiso 1 1 calc R . . . .
C53 C 0.8551(3) 0.1296(2) 0.3403(2) 0.0249(7) Uani 1 1 d . . . . .
C54 C 0.9063(3) 0.1807(2) 0.2842(2) 0.0271(7) Uani 1 1 d . . . . .
H54 H 0.883296 0.199057 0.231978 0.033 Uiso 1 1 calc R . . . .
C55 C 0.9893(3) 0.2062(3) 0.3008(2) 0.0343(8) Uani 1 1 d . . . . .
H55 H 1.021453 0.241365 0.260416 0.041 Uiso 1 1 calc R . . . .
C56 C 1.0249(4) 0.1802(3) 0.3762(3) 0.0459(11) Uani 1 1 d . . . . .
H56 H 1.080997 0.197803 0.388392 0.055 Uiso 1 1 calc R . . . .
C57 C 0.9781(5) 0.1286(3) 0.4333(3) 0.0609(15) Uani 1 1 d . . . . .
H57 H 1.002399 0.109935 0.485139 0.073 Uiso 1 1 calc R . . . .
C58 C 0.8952(4) 0.1033(3) 0.4157(3) 0.0457(11) Uani 1 1 d . . . . .
H58 H 0.864655 0.067124 0.456000 0.055 Uiso 1 1 calc R . . . .
C59 C 0.7603(3) 0.0060(2) 0.3731(2) 0.0255(7) Uani 1 1 d . . . . .
C60 C 0.8628(3) -0.0701(2) 0.3661(2) 0.0338(8) Uani 1 1 d . . . . .
H60 H 0.924995 -0.065248 0.327424 0.041 Uiso 1 1 calc R . . . .
C61 C 0.8774(4) -0.1532(3) 0.4136(3) 0.0401(10) Uani 1 1 d . . . . .
H61 H 0.948278 -0.203068 0.406696 0.048 Uiso 1 1 calc R . . . .
C62 C 0.7889(4) -0.1622(3) 0.4703(2) 0.0432(11) Uani 1 1 d . . . . .
H62 H 0.798452 -0.217991 0.503058 0.052 Uiso 1 1 calc R . . . .
C63 C 0.6865(4) -0.0897(3) 0.4793(3) 0.0430(10) Uani 1 1 d . . . . .
H63 H 0.625076 -0.095342 0.518398 0.052 Uiso 1 1 calc R . . . .
C64 C 0.6728(3) -0.0080(3) 0.4310(2) 0.0331(8) Uani 1 1 d . . . . .
H64 H 0.600772 0.040552 0.437598 0.040 Uiso 1 1 calc R . . . .
B1 B 0.7501(3) 0.1061(3) 0.3236(2) 0.0227(7) Uani 1 1 d . . . . .
Cl1 Cl -0.03033(13) 0.80294(9) 1.11858(8) 0.0665(4) Uani 1 1 d . . . . .
C65 C -0.066(2) 0.752(2) 1.2088(18) 0.055(4) Uani 0.706(5) 1 d D . P B 1
H65A H -0.108742 0.715982 1.200154 0.066 Uiso 0.706(5) 1 calc R . P B 1
H65B H -0.118692 0.800056 1.244745 0.066 Uiso 0.706(5) 1 calc R . P B 1
Cl2 Cl 0.0470(2) 0.6800(3) 1.26016(19) 0.0947(13) Uani 0.706(5) 1 d D . P B 1
C65A C -0.083(7) 0.748(6) 1.220(5) 0.055(4) Uani 0.294(5) 1 d . . P B 2
H65C H -0.095647 0.784348 1.265575 0.066 Uiso 0.294(5) 1 calc R . P B 2
H65D H -0.153836 0.740336 1.217274 0.066 Uiso 0.294(5) 1 calc R . P B 2
Cl2A Cl 0.0266(6) 0.6442(7) 1.2293(5) 0.0947(13) Uani 0.294(5) 1 d D . P B 2
Cl3 Cl 0.20516(12) 0.38115(9) 1.23373(10) 0.0726(4) Uani 1 1 d . . . . .
Cl4 Cl 0.29074(13) 0.18375(10) 1.23365(9) 0.0743(4) Uani 1 1 d . . . . .
C66 C 0.3024(5) 0.2844(4) 1.1855(3) 0.0644(14) Uani 1 1 d . . . . .
H66A H 0.290203 0.291029 1.128239 0.077 Uiso 1 1 calc R . . . .
H66B H 0.380223 0.280882 1.184614 0.077 Uiso 1 1 calc R . . . .

loop_
_atom_site_aniso_label
_atom_site_aniso_U_11
_atom_site_aniso_U_22
_atom_site_aniso_U_33
_atom_site_aniso_U_23
_atom_site_aniso_U_13
_atom_site_aniso_U_12
Pt1 0.01600(6) 0.01631(6) 0.01782(6) -0.00020(4) -0.00187(4) -0.00660(4)
S1 0.0183(4) 0.0206(4) 0.0313(4) 0.0092(3) -0.0100(3) -0.0102(3)
S2 0.0144(4) 0.0204(4) 0.0231(4) 0.0024(3) -0.0027(3) -0.0069(3)
P1 0.0172(4) 0.0178(4) 0.0160(4) 0.0009(3) -0.0023(3) -0.0068(3)
P2 0.0177(4) 0.0181(4) 0.0182(4) 0.0006(3) -0.0020(3) -0.0093(3)
Na1 0.0259(7) 0.0364(8) 0.0294(8) 0.0120(6) -0.0014(6) -0.0102(6)
O1 0.0222(13) 0.0310(13) 0.0614(18) 0.0258(12) -0.0194(12) -0.0181(11)
O5 0.0237(12) 0.0198(11) 0.0311(13) 0.0069(9) -0.0150(10) -0.0107(9)
C1 0.0176(15) 0.0162(14) 0.0268(17) 0.0000(12) -0.0066(12) -0.0054(12)
C2 0.0175(16) 0.0187(15) 0.0351(19) 0.0065(13) -0.0100(13) -0.0086(12)
C3 0.0205(16) 0.0191(15) 0.0350(19) 0.0066(13) -0.0082(14) -0.0112(13)
C4 0.0203(16) 0.0145(14) 0.0274(17) 0.0034(12) -0.0103(13) -0.0046(12)
C5 0.0156(15) 0.0170(14) 0.0246(16) -0.0026(12) -0.0047(12) -0.0056(12)
C6 0.0197(15) 0.0144(14) 0.0149(14) -0.0036(11) 0.0001(11) -0.0075(12)
C7 0.0194(17) 0.0265(17) 0.038(2) 0.0044(15) -0.0078(14) -0.0091(14)
C8 0.028(3) 0.034(5) 0.015(7) -0.001(5) -0.002(6) -0.019(3)
O2 0.0273(18) 0.0316(18) 0.0269(18) 0.0036(14) 0.0026(14) -0.0156(15)
C9 0.042(2) 0.040(2) 0.032(2) 0.0034(17) 0.0069(17) -0.0172(19)
C10 0.042(2) 0.040(2) 0.032(2) 0.0034(17) 0.0069(17) -0.0172(19)
O3 0.039(3) 0.038(2) 0.023(3) 0.0016(19) -0.0054(19) -0.0207(17)
C11 0.073(6) 0.053(4) 0.019(3) 0.004(3) -0.016(4) -0.035(5)
C12 0.057(6) 0.033(4) 0.035(4) 0.013(3) -0.031(5) -0.011(4)
C8A 0.028(3) 0.034(5) 0.015(7) -0.001(5) -0.002(6) -0.019(3)
O2A 0.0273(18) 0.0316(18) 0.0269(18) 0.0036(14) 0.0026(14) -0.0156(15)
C9A 0.042(2) 0.040(2) 0.032(2) 0.0034(17) 0.0069(17) -0.0172(19)
C10A 0.042(2) 0.040(2) 0.032(2) 0.0034(17) 0.0069(17) -0.0172(19)
O3A 0.039(3) 0.038(2) 0.023(3) 0.0016(19) -0.0054(19) -0.0207(17)
C11A 0.073(6) 0.053(4) 0.019(3) 0.004(3) -0.016(4) -0.035(5)
C12A 0.057(6) 0.033(4) 0.035(4) 0.013(3) -0.031(5) -0.011(4)
O4 0.138(4) 0.0396(18) 0.0382(18) 0.0186(14) -0.050(2) -0.042(2)
C13 0.093(4) 0.043(3) 0.082(4) 0.027(3) -0.072(4) -0.036(3)
C14 0.041(2) 0.0291(19) 0.061(3) 0.0097(18) -0.037(2) -0.0185(17)
C15 0.0228(17) 0.0255(17) 0.0242(17) 0.0074(13) -0.0043(13) -0.0105(14)
C16 0.0219(17) 0.0257(17) 0.036(2) 0.0049(14) -0.0053(14) -0.0124(14)
C17 0.0223(16) 0.0227(16) 0.0121(14) 0.0026(12) -0.0036(12) -0.0038(13)
C18 0.0276(19) 0.0286(18) 0.033(2) 0.0024(15) -0.0007(15) -0.0093(15)
C19 0.026(2) 0.041(2) 0.037(2) 0.0084(18) 0.0069(16) -0.0062(16)
C20 0.041(2) 0.039(2) 0.026(2) -0.0007(17) 0.0049(17) 0.0011(18)
C21 0.049(2) 0.033(2) 0.027(2) -0.0068(16) -0.0033(17) -0.0066(18)
C22 0.0311(19) 0.0289(18) 0.0239(18) -0.0027(14) -0.0049(14) -0.0086(15)
C23 0.0275(18) 0.0318(18) 0.0155(15) 0.0014(13) -0.0020(13) -0.0138(14)
C24 0.040(2) 0.036(2) 0.0250(18) -0.0072(15) -0.0065(15) -0.0141(17)
C25 0.057(3) 0.054(3) 0.032(2) -0.0126(19) -0.0053(19) -0.027(2)
C26 0.061(3) 0.079(3) 0.027(2) -0.008(2) -0.013(2) -0.038(3)
C27 0.047(3) 0.070(3) 0.033(2) 0.003(2) -0.0230(19) -0.020(2)
C28 0.038(2) 0.039(2) 0.031(2) -0.0002(16) -0.0143(16) -0.0086(17)
C29 0.0228(16) 0.0253(16) 0.0183(15) -0.0009(12) -0.0006(12) -0.0142(13)
C30 0.0301(19) 0.0291(18) 0.036(2) -0.0096(15) -0.0083(15) -0.0086(15)
C31 0.036(2) 0.048(2) 0.037(2) -0.0017(18) -0.0161(17) -0.0147(18)
C32 0.052(3) 0.057(3) 0.0227(19) 0.0002(17) -0.0111(17) -0.034(2)
C33 0.058(3) 0.040(2) 0.031(2) -0.0151(17) -0.0039(18) -0.023(2)
C34 0.038(2) 0.0291(19) 0.0297(19) -0.0077(15) -0.0024(16) -0.0082(16)
C35 0.0258(17) 0.0317(18) 0.0177(16) -0.0005(13) -0.0032(13) -0.0135(14)
C36 0.033(2) 0.036(2) 0.040(2) -0.0093(17) 0.0081(16) -0.0184(17)
C37 0.033(2) 0.052(3) 0.041(2) -0.003(2) 0.0115(18) -0.0192(19)
C38 0.063(3) 0.094(4) 0.026(2) -0.024(2) 0.022(2) -0.043(3)
C39 0.117(5) 0.132(6) 0.053(3) -0.065(4) 0.046(3) -0.095(5)
C40 0.078(4) 0.096(4) 0.037(2) -0.034(3) 0.022(2) -0.070(3)
C41 0.037(2) 0.0241(17) 0.0183(16) 0.0060(13) 0.0027(14) -0.0071(15)
C42 0.061(3) 0.0253(19) 0.0234(19) 0.0012(15) 0.0109(17) -0.0102(18)
C43 0.096(4) 0.029(2) 0.032(2) 0.0005(18) 0.031(2) -0.001(2)
C44 0.063(3) 0.048(3) 0.052(3) 0.024(2) 0.038(3) 0.022(2)
C45 0.036(2) 0.069(3) 0.052(3) 0.026(2) 0.014(2) 0.004(2)
C46 0.031(2) 0.052(3) 0.037(2) 0.0113(19) 0.0013(17) -0.0058(18)
C47 0.0215(16) 0.0259(16) 0.0216(16) -0.0028(13) -0.0041(12) -0.0143(13)
C48 0.0333(19) 0.0242(17) 0.0268(18) -0.0029(14) -0.0066(14) -0.0138(15)
C49 0.046(2) 0.0339(19) 0.0222(17) 0.0046(15) -0.0114(15) -0.0231(17)
C50 0.044(2) 0.045(2) 0.0206(17) -0.0028(16) -0.0036(15) -0.0276(18)
C51 0.033(2) 0.045(2) 0.0260(19) -0.0156(16) 0.0033(15) -0.0189(17)
C52 0.0243(17) 0.0337(19) 0.0265(18) -0.0057(14) -0.0040(14) -0.0140(15)
C53 0.0319(19) 0.0192(16) 0.0240(17) -0.0049(13) -0.0081(14) -0.0072(14)
C54 0.0273(18) 0.0296(18) 0.0260(18) -0.0056(14) -0.0086(14) -0.0092(14)
C55 0.033(2) 0.0313(19) 0.043(2) -0.0068(16) -0.0087(17) -0.0142(16)
C56 0.051(3) 0.037(2) 0.064(3) -0.007(2) -0.033(2) -0.019(2)
C57 0.104(4) 0.049(3) 0.057(3) 0.012(2) -0.056(3) -0.043(3)
C58 0.079(3) 0.042(2) 0.035(2) 0.0073(18) -0.029(2) -0.037(2)
C59 0.0358(19) 0.0287(17) 0.0196(16) -0.0029(13) -0.0112(14) -0.0166(15)
C60 0.041(2) 0.0302(19) 0.033(2) -0.0041(15) -0.0112(16) -0.0128(16)
C61 0.056(3) 0.0267(19) 0.041(2) -0.0022(17) -0.025(2) -0.0118(18)
C62 0.080(3) 0.033(2) 0.037(2) 0.0043(17) -0.032(2) -0.034(2)
C63 0.061(3) 0.041(2) 0.040(2) 0.0055(18) -0.012(2) -0.034(2)
C64 0.041(2) 0.037(2) 0.0294(19) -0.0024(16) -0.0083(16) -0.0215(17)
B1 0.029(2) 0.0228(18) 0.0165(17) -0.0022(14) -0.0039(14) -0.0097(15)
Cl1 0.0912(10) 0.0475(7) 0.0538(7) -0.0050(6) -0.0150(7) -0.0173(7)
C65 0.037(9) 0.075(5) 0.052(9) -0.006(6) -0.002(6) -0.022(6)
Cl2 0.0528(12) 0.124(3) 0.0555(17) 0.0241(15) 0.0026(11) 0.0022(13)
C65A 0.037(9) 0.075(5) 0.052(9) -0.006(6) -0.002(6) -0.022(6)
Cl2A 0.0528(12) 0.124(3) 0.0555(17) 0.0241(15) 0.0026(11) 0.0022(13)
Cl3 0.0627(8) 0.0590(8) 0.0885(10) -0.0127(7) -0.0289(7) -0.0048(6)
Cl4 0.0737(9) 0.0613(8) 0.0800(10) -0.0136(7) 0.0234(7) -0.0319(7)
C66 0.061(3) 0.067(3) 0.061(3) -0.005(3) 0.002(3) -0.025(3)

loop_
_atom_type_symbol
_atom_type_description
_atom_type_scat_dispersion_real
_atom_type_scat_dispersion_imag
_atom_type_scat_source
C C 0.0033 0.0016 'International Tables Vol C Tables 4.2.6.8 and 6.1.1.4'
H H 0.0000 0.0000 'International Tables Vol C Tables 4.2.6.8 and 6.1.1.4'
B B 0.0013 0.0007 'International Tables Vol C Tables 4.2.6.8 and 6.1.1.4'
Cl Cl 0.1484 0.1585 'International Tables Vol C Tables 4.2.6.8 and 6.1.1.4'
Na Na 0.0362 0.0249 'International Tables Vol C Tables 4.2.6.8 and 6.1.1.4'
O O 0.0106 0.0060 'International Tables Vol C Tables 4.2.6.8 and 6.1.1.4'
P P 0.1023 0.0942 'International Tables Vol C Tables 4.2.6.8 and 6.1.1.4'
Pt Pt -1.7033 8.3905 'International Tables Vol C Tables 4.2.6.8 and 6.1.1.4'
S S 0.1246 0.1234 'International Tables Vol C Tables 4.2.6.8 and 6.1.1.4'

loop_
_geom_angle_atom_site_label_1
_geom_angle_atom_site_label_2
_geom_angle_atom_site_label_3
_geom_angle
_geom_angle_site_symmetry_1
_geom_angle_site_symmetry_3
_geom_angle_publ_flag
S1 Pt1 S2 88.66(3) . . ?
P1 Pt1 S1 91.64(3) . . ?
P1 Pt1 S2 177.69(3) . . ?
P1 Pt1 P2 86.13(3) . . ?
P2 Pt1 S1 176.81(3) . . ?
P2 Pt1 S2 93.48(3) . . ?
C1 S1 Pt1 103.79(11) . . ?
Pt1 S2 Na1 108.03(4) . 2_657 ?
C6 S2 Pt1 103.27(10) . . ?
C6 S2 Na1 70.35(10) . 2_657 ?
C15 P1 Pt1 108.74(11) . . ?
C17 P1 Pt1 113.16(10) . . ?
C17 P1 C15 107.96(15) . . ?
C23 P1 Pt1 118.19(12) . . ?
C23 P1 C15 104.26(15) . . ?
C23 P1 C17 103.78(15) . . ?
C16 P2 Pt1 107.95(11) . . ?
C29 P2 Pt1 117.39(10) . . ?
C29 P2 C16 104.81(16) . . ?
C35 P2 Pt1 115.79(11) . . ?
C35 P2 C16 104.61(16) . . ?
C35 P2 C29 105.06(15) . . ?
S2 Na1 C11A 114.0(2) 2_657 . ?
O1 Na1 S2 105.55(9) . 2_657 ?
O1 Na1 C6 91.79(10) . 2_657 ?
O1 Na1 O3 129.93(15) . . ?
O1 Na1 O2A 66.58(14) . . ?
O1 Na1 C11A 129.9(3) . . ?
O1 Na1 O4 120.86(11) . . ?
O5 Na1 S2 115.01(8) . 2_657 ?
O5 Na1 O1 66.56(8) . . ?
O5 Na1 C6 81.57(9) . 2_657 ?
O5 Na1 O3 126.09(15) . . ?
O5 Na1 O2A 133.14(14) . . ?
O5 Na1 C11A 117.8(2) . . ?
O5 Na1 O4 66.85(11) . . ?
C6 Na1 S2 33.46(6) 2_657 2_657 ?
C6 Na1 C11A 137.7(2) 2_657 . ?
O2 Na1 S2 113.69(12) . 2_657 ?
O2 Na1 O1 64.84(12) . . ?
O2 Na1 O5 117.70(12) . . ?
O2 Na1 C6 135.11(13) . 2_657 ?
O2 Na1 O3 68.10(16) . . ?
O2 Na1 O4 109.91(16) . . ?
O3 Na1 S2 108.05(13) . 2_657 ?
O3 Na1 C6 135.03(14) . 2_657 ?
O2A Na1 C6 99.60(15) . 2_657 ?
O2A Na1 C11A 92.8(3) . . ?
O3A Na1 O1 126.1(2) . . ?
O3A Na1 O5 142.8(2) . . ?
O3A Na1 C6 127.3(2) . 2_657 ?
O3A Na1 O2A 71.0(2) . . ?
O3A Na1 C11A 25.3(2) . . ?
O3A Na1 O4 78.6(2) . . ?
O4 Na1 S2 126.18(10) . 2_657 ?
O4 Na1 C6 114.97(13) . 2_657 ?
O4 Na1 O3 61.94(16) . . ?
O4 Na1 O2A 143.49(18) . . ?
O4 Na1 C11A 53.9(2) . . ?
C3 O1 Na1 120.5(2) . . ?
C3 O1 C7 118.2(3) . . ?
C7 O1 Na1 119.42(19) . . ?
C4 O5 Na1 121.19(18) . . ?
C4 O5 C14 116.8(2) . . ?
C14 O5 Na1 118.8(2) . . ?
C2 C1 S1 119.0(2) . . ?
C6 C1 S1 121.5(2) . . ?
C6 C1 C2 119.5(3) . . ?
C1 C2 H2 119.9 . . ?
C3 C2 C1 120.2(3) . . ?
C3 C2 H2 119.9 . . ?
O1 C3 C2 123.7(3) . . ?
O1 C3 C4 116.0(3) . . ?
C2 C3 C4 120.2(3) . . ?
O5 C4 C3 115.7(3) . . ?
C5 C4 O5 124.6(3) . . ?
C5 C4 C3 119.7(3) . . ?
C4 C5 H5 119.7 . . ?
C4 C5 C6 120.7(3) . . ?
C6 C5 H5 119.7 . . ?
S2 C6 Na1 76.19(10) . 2_657 ?
C1 C6 S2 121.5(2) . . ?
C1 C6 Na1 100.93(19) . 2_657 ?
C1 C6 C5 119.7(3) . . ?
C5 C6 S2 118.8(2) . . ?
C5 C6 Na1 92.02(18) . 2_657 ?
O1 C7 H7AA 110.1 . . ?
O1 C7 H7AB 110.1 . . ?
O1 C7 H7BC 110.2 . . ?
O1 C7 H7BD 110.2 . . ?
O1 C7 C8 108.2(9) . . ?
O1 C7 C8A 107.5(11) . . ?
H7AA C7 H7AB 108.4 . . ?
H7BC C7 H7BD 108.5 . . ?
C8 C7 H7AA 110.1 . . ?
C8 C7 H7AB 110.1 . . ?
C8A C7 H7BC 110.2 . . ?
C8A C7 H7BD 110.2 . . ?
C7 C8 H8A 110.6 . . ?
C7 C8 H8B 110.6 . . ?
C7 C8 O2 105.5(12) . . ?
H8A C8 H8B 108.8 . . ?
O2 C8 H8A 110.6 . . ?
O2 C8 H8B 110.6 . . ?
C8 O2 Na1 106.4(7) . . ?
C9 O2 Na1 113.5(4) . . ?
C9 O2 C8 114.7(8) . . ?
O2 C9 H9A 110.5 . . ?
O2 C9 H9B 110.5 . . ?
O2 C9 C10 106.2(5) . . ?
H9A C9 H9B 108.7 . . ?
C10 C9 H9A 110.5 . . ?
C10 C9 H9B 110.5 . . ?
C9 C10 H10A 109.9 . . ?
C9 C10 H10B 109.9 . . ?
H10A C10 H10B 108.3 . . ?
O3 C10 C9 108.9(6) . . ?
O3 C10 H10A 109.9 . . ?
O3 C10 H10B 109.9 . . ?
C10 O3 Na1 112.2(4) . . ?
C10 O3 C11 113.5(6) . . ?
C11 O3 Na1 115.8(4) . . ?
O3 C11 H11A 110.1 . . ?
O3 C11 H11B 110.1 . . ?
O3 C11 C12 108.1(6) . . ?
H11A C11 H11B 108.4 . . ?
C12 C11 H11A 110.1 . . ?
C12 C11 H11B 110.1 . . ?
C11 C12 H12A 112.5 . . ?
C11 C12 H12B 112.5 . . ?
H12A C12 H12B 110.0 . . ?
O4 C12 C11 96.1(6) . . ?
O4 C12 H12A 112.5 . . ?
O4 C12 H12B 112.5 . . ?
C7 C8A H8AA 110.5 . . ?
C7 C8A H8AB 110.5 . . ?
H8AA C8A H8AB 108.7 . . ?
O2A C8A C7 106.2(15) . . ?
O2A C8A H8AA 110.5 . . ?
O2A C8A H8AB 110.5 . . ?
C8A O2A Na1 103.1(13) . . ?
C8A O2A C9A 111.8(12) . . ?
C9A O2A Na1 105.9(5) . . ?
O2A C9A H9AA 109.0 . . ?
O2A C9A H9AB 109.0 . . ?
O2A C9A C10A 112.8(7) . . ?
H9AA C9A H9AB 107.8 . . ?
C10A C9A H9AA 109.0 . . ?
C10A C9A H9AB 109.0 . . ?
C9A C10A H10C 110.2 . . ?
C9A C10A H10D 110.2 . . ?
H10C C10A H10D 108.5 . . ?
O3A C10A C9A 107.4(8) . . ?
O3A C10A H10C 110.2 . . ?
O3A C10A H10D 110.2 . . ?
C10A O3A Na1 116.3(5) . . ?
C10A O3A C11A 116.0(9) . . ?
C11A O3A Na1 110.4(6) . . ?
Na1 C11A H11C 148.0 . . ?
Na1 C11A H11D 100.1 . . ?
O3A C11A Na1 44.3(4) . . ?
O3A C11A H11C 110.0 . . ?
O3A C11A H11D 110.0 . . ?
O3A C11A C12A 108.5(9) . . ?
H11C C11A H11D 108.4 . . ?
C12A C11A Na1 72.2(6) . . ?
C12A C11A H11C 110.0 . . ?
C12A C11A H11D 110.0 . . ?
C11A C12A H12C 107.5 . . ?
C11A C12A H12D 107.5 . . ?
H12C C12A H12D 107.0 . . ?
O4 C12A C11A 119.2(9) . . ?
O4 C12A H12C 107.5 . . ?
O4 C12A H12D 107.5 . . ?
C12 O4 Na1 109.9(4) . . ?
C12A O4 Na1 99.4(5) . . ?
C13 O4 Na1 106.2(3) . . ?
C13 O4 C12 102.3(5) . . ?
C13 O4 C12A 131.3(6) . . ?
O4 C13 H13A 110.2 . . ?
O4 C13 H13B 110.2 . . ?
O4 C13 C14 107.8(4) . . ?
H13A C13 H13B 108.5 . . ?
C14 C13 H13A 110.2 . . ?
C14 C13 H13B 110.2 . . ?
O5 C14 C13 106.9(3) . . ?
O5 C14 H14A 110.3 . . ?
O5 C14 H14B 110.3 . . ?
C13 C14 H14A 110.3 . . ?
C13 C14 H14B 110.3 . . ?
H14A C14 H14B 108.6 . . ?
P1 C15 H15A 109.6 . . ?
P1 C15 H15B 109.6 . . ?
H15A C15 H15B 108.2 . . ?
C16 C15 P1 110.1(2) . . ?
C16 C15 H15A 109.6 . . ?
C16 C15 H15B 109.6 . . ?
P2 C16 H16A 109.6 . . ?
P2 C16 H16B 109.6 . . ?
C15 C16 P2 110.2(2) . . ?
C15 C16 H16A 109.6 . . ?
C15 C16 H16B 109.6 . . ?
H16A C16 H16B 108.1 . . ?
C18 C17 P1 119.6(3) . . ?
C18 C17 C22 119.1(3) . . ?
C22 C17 P1 121.1(3) . . ?
C17 C18 H18 120.0 . . ?
C17 C18 C19 120.1(4) . . ?
C19 C18 H18 120.0 . . ?
C18 C19 H19 120.0 . . ?
C20 C19 C18 119.9(4) . . ?
C20 C19 H19 120.0 . . ?
C19 C20 H20 119.7 . . ?
C21 C20 C19 120.5(4) . . ?
C21 C20 H20 119.7 . . ?
C20 C21 H21 120.0 . . ?
C20 C21 C22 119.9(4) . . ?
C22 C21 H21 120.0 . . ?
C17 C22 H22 119.8 . . ?
C21 C22 C17 120.4(4) . . ?
C21 C22 H22 119.8 . . ?
C24 C23 P1 119.2(3) . . ?
C24 C23 C28 119.9(3) . . ?
C28 C23 P1 120.9(3) . . ?
C23 C24 H24 119.9 . . ?
C25 C24 C23 120.3(4) . . ?
C25 C24 H24 119.9 . . ?
C24 C25 H25 120.1 . . ?
C26 C25 C24 119.8(4) . . ?
C26 C25 H25 120.1 . . ?
C25 C26 H26 119.8 . . ?
C27 C26 C25 120.4(4) . . ?
C27 C26 H26 119.8 . . ?
C26 C27 H27 119.9 . . ?
C26 C27 C28 120.3(4) . . ?
C28 C27 H27 119.9 . . ?
C23 C28 C27 119.3(4) . . ?
C23 C28 H28 120.3 . . ?
C27 C28 H28 120.3 . . ?
C30 C29 P2 119.1(3) . . ?
C30 C29 C34 119.0(3) . . ?
C34 C29 P2 121.8(3) . . ?
C29 C30 H30 119.8 . . ?
C29 C30 C31 120.5(3) . . ?
C31 C30 H30 119.8 . . ?
C30 C31 H31 119.9 . . ?
C32 C31 C30 120.3(4) . . ?
C32 C31 H31 119.9 . . ?
C31 C32 H32 120.2 . . ?
C33 C32 C31 119.6(4) . . ?
C33 C32 H32 120.2 . . ?
C32 C33 H33 119.7 . . ?
C32 C33 C34 120.5(4) . . ?
C34 C33 H33 119.7 . . ?
C29 C34 C33 120.2(4) . . ?
C29 C34 H34 119.9 . . ?
C33 C34 H34 119.9 . . ?
C36 C35 P2 120.3(3) . . ?
C40 C35 P2 120.6(3) . . ?
C40 C35 C36 119.1(3) . . ?
C35 C36 H36 119.8 . . ?
C37 C36 C35 120.4(4) . . ?
C37 C36 H36 119.8 . . ?
C36 C37 H37 119.8 . . ?
C38 C37 C36 120.3(4) . . ?
C38 C37 H37 119.8 . . ?
C37 C38 H38 120.3 . . ?
C39 C38 C37 119.5(4) . . ?
C39 C38 H38 120.3 . . ?
C38 C39 H39 119.7 . . ?
C38 C39 C40 120.7(4) . . ?
C40 C39 H39 119.7 . . ?
C35 C40 C39 120.0(4) . . ?
C35 C40 H40 120.0 . . ?
C39 C40 H40 120.0 . . ?
C42 C41 B1 123.1(4) . . ?
C46 C41 C42 115.4(4) . . ?
C46 C41 B1 121.4(3) . . ?
C41 C42 H42 118.5 . . ?
C43 C42 C41 122.9(5) . . ?
C43 C42 H42 118.5 . . ?
C42 C43 H43 120.2 . . ?
C44 C43 C42 119.6(5) . . ?
C44 C43 H43 120.2 . . ?
C43 C44 H44 120.4 . . ?
C45 C44 C43 119.3(4) . . ?
C45 C44 H44 120.4 . . ?
C44 C45 H45 119.9 . . ?
C44 C45 C46 120.2(6) . . ?
C46 C45 H45 119.9 . . ?
C41 C46 H46 118.7 . . ?
C45 C46 C41 122.6(5) . . ?
C45 C46 H46 118.7 . . ?
C48 C47 B1 122.2(3) . . ?
C52 C47 C48 114.4(3) . . ?
C52 C47 B1 122.8(3) . . ?
C47 C48 H48 118.3 . . ?
C49 C48 C47 123.5(3) . . ?
C49 C48 H48 118.3 . . ?
C48 C49 H49 119.9 . . ?
C50 C49 C48 120.2(3) . . ?
C50 C49 H49 119.9 . . ?
C49 C50 H50 120.8 . . ?
C49 C50 C51 118.3(3) . . ?
C51 C50 H50 120.8 . . ?
C50 C51 H51 119.6 . . ?
C50 C51 C52 120.9(3) . . ?
C52 C51 H51 119.6 . . ?
C47 C52 H52 118.7 . . ?
C51 C52 C47 122.7(3) . . ?
C51 C52 H52 118.7 . . ?
C54 C53 C58 115.0(3) . . ?
C54 C53 B1 123.5(3) . . ?
C58 C53 B1 121.4(3) . . ?
C53 C54 H54 118.3 . . ?
C53 C54 C55 123.4(3) . . ?
C55 C54 H54 118.3 . . ?
C54 C55 H55 120.1 . . ?
C56 C55 C54 119.7(4) . . ?
C56 C55 H55 120.1 . . ?
C55 C56 H56 120.4 . . ?
C57 C56 C55 119.1(4) . . ?
C57 C56 H56 120.4 . . ?
C56 C57 H57 119.8 . . ?
C56 C57 C58 120.4(4) . . ?
C58 C57 H57 119.8 . . ?
C53 C58 H58 118.8 . . ?
C57 C58 C53 122.4(4) . . ?
C57 C58 H58 118.8 . . ?
C60 C59 C64 114.5(3) . . ?
C60 C59 B1 121.6(3) . . ?
C64 C59 B1 123.7(3) . . ?
C59 C60 H60 118.5 . . ?
C59 C60 C61 122.9(4) . . ?
C61 C60 H60 118.5 . . ?
C60 C61 H61 120.1 . . ?
C62 C61 C60 119.8(4) . . ?
C62 C61 H61 120.1 . . ?
C61 C62 H62 120.2 . . ?
C63 C62 C61 119.5(4) . . ?
C63 C62 H62 120.2 . . ?
C62 C63 H63 120.0 . . ?
C62 C63 C64 120.0(4) . . ?
C64 C63 H63 120.0 . . ?
C59 C64 H64 118.4 . . ?
C63 C64 C59 123.2(4) . . ?
C63 C64 H64 118.4 . . ?
C41 B1 C47 110.0(3) . . ?
C41 B1 C59 108.5(3) . . ?
C53 B1 C41 108.8(3) . . ?
C53 B1 C47 107.1(3) . . ?
C53 B1 C59 107.8(3) . . ?
C59 B1 C47 114.4(3) . . ?
Cl1 C65 H65A 108.4 . . ?
Cl1 C65 H65B 108.4 . . ?
Cl1 C65 Cl2 115.6(14) . . ?
H65A C65 H65B 107.4 . . ?
Cl2 C65 H65A 108.4 . . ?
Cl2 C65 H65B 108.4 . . ?
Cl1 C65A H65C 111.2 . . ?
Cl1 C65A H65D 111.2 . . ?
H65C C65A H65D 109.1 . . ?
Cl2A C65A Cl1 103(3) . . ?
Cl2A C65A H65C 111.2 . . ?
Cl2A C65A H65D 111.2 . . ?
Cl3 C66 H66A 109.0 . . ?
Cl3 C66 H66B 109.0 . . ?
Cl4 C66 Cl3 112.9(3) . . ?
Cl4 C66 H66A 109.0 . . ?
Cl4 C66 H66B 109.0 . . ?
H66A C66 H66B 107.8 . . ?

loop_
_geom_bond_atom_site_label_1
_geom_bond_atom_site_label_2
_geom_bond_distance
_geom_bond_site_symmetry_2
_geom_bond_publ_flag
Pt1 S1 2.3071(8) . ?
Pt1 S2 2.3196(8) . ?
Pt1 P1 2.2621(8) . ?
Pt1 P2 2.2624(8) . ?
S1 C1 1.765(3) . ?
S2 Na1 3.1112(18) 2_657 ?
S2 C6 1.767(3) . ?
P1 C15 1.833(3) . ?
P1 C17 1.819(3) . ?
P1 C23 1.814(3) . ?
P2 C16 1.839(3) . ?
P2 C29 1.820(3) . ?
P2 C35 1.820(3) . ?
Na1 O1 2.382(3) . ?
Na1 O5 2.363(3) . ?
Na1 C6 3.017(3) 2_657 ?
Na1 O2 2.360(4) . ?
Na1 O3 2.501(5) . ?
Na1 O2A 2.506(6) . ?
Na1 O3A 2.332(7) . ?
Na1 C11A 3.130(11) . ?
Na1 O4 2.400(4) . ?
O1 C3 1.377(4) . ?
O1 C7 1.424(4) . ?
O5 C4 1.381(4) . ?
O5 C14 1.436(4) . ?
C1 C2 1.410(4) . ?
C1 C6 1.386(4) . ?
C2 H2 0.9500 . ?
C2 C3 1.384(4) . ?
C3 C4 1.401(4) . ?
C4 C5 1.373(4) . ?
C5 H5 0.9500 . ?
C5 C6 1.412(4) . ?
C7 H7AA 0.9900 . ?
C7 H7AB 0.9900 . ?
C7 H7BC 0.9900 . ?
C7 H7BD 0.9900 . ?
C7 C8 1.443(19) . ?
C7 C8A 1.61(3) . ?
C8 H8A 0.9900 . ?
C8 H8B 0.9900 . ?
C8 O2 1.498(15) . ?
O2 C9 1.430(7) . ?
C9 H9A 0.9900 . ?
C9 H9B 0.9900 . ?
C9 C10 1.490(9) . ?
C10 H10A 0.9900 . ?
C10 H10B 0.9900 . ?
C10 O3 1.429(8) . ?
O3 C11 1.434(8) . ?
C11 H11A 0.9900 . ?
C11 H11B 0.9900 . ?
C11 C12 1.480(10) . ?
C12 H12A 0.9900 . ?
C12 H12B 0.9900 . ?
C12 O4 1.451(7) . ?
C8A H8AA 0.9900 . ?
C8A H8AB 0.9900 . ?
C8A O2A 1.39(3) . ?
O2A C9A 1.435(8) . ?
C9A H9AA 0.9900 . ?
C9A H9AB 0.9900 . ?
C9A C10A 1.494(11) . ?
C10A H10C 0.9900 . ?
C10A H10D 0.9900 . ?
C10A O3A 1.422(12) . ?
O3A C11A 1.427(10) . ?
C11A H11C 0.9900 . ?
C11A H11D 0.9900 . ?
C11A C12A 1.501(13) . ?
C12A H12C 0.9900 . ?
C12A H12D 0.9900 . ?
C12A O4 1.499(10) . ?
O4 C13 1.412(7) . ?
C13 H13A 0.9900 . ?
C13 H13B 0.9900 . ?
C13 C14 1.498(6) . ?
C14 H14A 0.9900 . ?
C14 H14B 0.9900 . ?
C15 H15A 0.9900 . ?
C15 H15B 0.9900 . ?
C15 C16 1.527(5) . ?
C16 H16A 0.9900 . ?
C16 H16B 0.9900 . ?
C17 C18 1.384(5) . ?
C17 C22 1.393(5) . ?
C18 H18 0.9500 . ?
C18 C19 1.393(5) . ?
C19 H19 0.9500 . ?
C19 C20 1.378(6) . ?
C20 H20 0.9500 . ?
C20 C21 1.368(6) . ?
C21 H21 0.9500 . ?
C21 C22 1.386(5) . ?
C22 H22 0.9500 . ?
C23 C24 1.391(5) . ?
C23 C28 1.391(5) . ?
C24 H24 0.9500 . ?
C24 C25 1.390(5) . ?
C25 H25 0.9500 . ?
C25 C26 1.381(7) . ?
C26 H26 0.9500 . ?
C26 C27 1.380(7) . ?
C27 H27 0.9500 . ?
C27 C28 1.399(6) . ?
C28 H28 0.9500 . ?
C29 C30 1.380(5) . ?
C29 C34 1.391(5) . ?
C30 H30 0.9500 . ?
C30 C31 1.390(5) . ?
C31 H31 0.9500 . ?
C31 C32 1.385(6) . ?
C32 H32 0.9500 . ?
C32 C33 1.368(6) . ?
C33 H33 0.9500 . ?
C33 C34 1.393(5) . ?
C34 H34 0.9500 . ?
C35 C36 1.387(5) . ?
C35 C40 1.379(5) . ?
C36 H36 0.9500 . ?
C36 C37 1.385(5) . ?
C37 H37 0.9500 . ?
C37 C38 1.378(6) . ?
C38 H38 0.9500 . ?
C38 C39 1.369(7) . ?
C39 H39 0.9500 . ?
C39 C40 1.394(6) . ?
C40 H40 0.9500 . ?
C41 C42 1.398(5) . ?
C41 C46 1.398(6) . ?
C41 B1 1.649(5) . ?
C42 H42 0.9500 . ?
C42 C43 1.396(6) . ?
C43 H43 0.9500 . ?
C43 C44 1.385(9) . ?
C44 H44 0.9500 . ?
C44 C45 1.381(9) . ?
C45 H45 0.9500 . ?
C45 C46 1.394(6) . ?
C46 H46 0.9500 . ?
C47 C48 1.406(5) . ?
C47 C52 1.403(5) . ?
C47 B1 1.660(5) . ?
C48 H48 0.9500 . ?
C48 C49 1.397(5) . ?
C49 H49 0.9500 . ?
C49 C50 1.383(5) . ?
C50 H50 0.9500 . ?
C50 C51 1.386(6) . ?
C51 H51 0.9500 . ?
C51 C52 1.399(5) . ?
C52 H52 0.9500 . ?
C53 C54 1.391(5) . ?
C53 C58 1.408(5) . ?
C53 B1 1.643(5) . ?
C54 H54 0.9500 . ?
C54 C55 1.391(5) . ?
C55 H55 0.9500 . ?
C55 C56 1.384(6) . ?
C56 H56 0.9500 . ?
C56 C57 1.374(7) . ?
C57 H57 0.9500 . ?
C57 C58 1.394(6) . ?
C58 H58 0.9500 . ?
C59 C60 1.403(5) . ?
C59 C64 1.406(5) . ?
C59 B1 1.656(5) . ?
C60 H60 0.9500 . ?
C60 C61 1.405(5) . ?
C61 H61 0.9500 . ?
C61 C62 1.377(6) . ?
C62 H62 0.9500 . ?
C62 C63 1.375(6) . ?
C63 H63 0.9500 . ?
C63 C64 1.393(5) . ?
C64 H64 0.9500 . ?
Cl1 C65 1.67(3) . ?
Cl1 C65A 1.91(7) . ?
C65 H65A 0.9900 . ?
C65 H65B 0.9900 . ?
C65 Cl2 1.76(3) . ?
C65A H65C 0.9900 . ?
C65A H65D 0.9900 . ?
C65A Cl2A 1.72(9) . ?
Cl3 C66 1.756(5) . ?
Cl4 C66 1.738(5) . ?
C66 H66A 0.9900 . ?
C66 H66B 0.9900 . ?
